data_7046714
loop_
_publ_author_name
'Wen, Ming'
'Hu, Cong'
'Yang, Zhihua'
'Wu, Xiaohong'
'Pan, Shilie'

_publ_section_title
;
 K<sub>2</sub>TeP<sub>2</sub>O<sub>8</sub>: a new telluro-phosphate with a
 pentagonal Te-P-O layer structure.
;
_journal_issue 28
_journal_name_full 'Dalton transactions (Cambridge, England : 2003)'
_journal_page_first 9453
_journal_page_last 9458
_journal_paper_doi 10.1039/c8dt01576g
_journal_volume 47
_journal_year 2018
_chemical_absolute_configuration rm
_chemical_formula_sum 'K2 O8 P2 Te'
_chemical_formula_weight 395.74
_space_group_crystal_system orthorhombic
_space_group_IT_number 18
_space_group_name_Hall 'P 2 2ab'
_space_group_name_H-M_alt 'P 21 21 2'
_symmetry_space_group_name_Hall 'P 2 2ab'
_symmetry_space_group_name_H-M 'P 21 21 2'
_audit_creation_method SHELXL-2016/6
_cell_angle_alpha 90
_cell_angle_beta 90
_cell_angle_gamma 90
_cell_formula_units_Z 4
_cell_length_a 11.9684(5)
_cell_length_b 12.1871(5)
_cell_length_c 5.5283(2)
_cell_measurement_reflns_used 3456
_cell_measurement_temperature 293(2)
_cell_measurement_theta_max 27.45
_cell_measurement_theta_min 3.34
_cell_volume 806.36(6)
_computing_cell_refinement 'Bruker SMART'
_computing_data_collection 'Bruker SMART'
_computing_data_reduction 'Bruker SAINT'
_computing_molecular_graphics 'Bruker SHELXTL'
_computing_publication_material 'Bruker SHELXTL'
_computing_structure_refinement 'SHELXL-2016/6 (Sheldrick, 2016)'
_computing_structure_solution 'Bruker SHELXTL'
_diffrn_ambient_temperature 293(2)
_diffrn_measured_fraction_theta_full 1.000
_diffrn_measured_fraction_theta_max 1.000
_diffrn_measurement_device_type 'CCD area detector'
_diffrn_measurement_method 'phi and omega scans'
_diffrn_radiation_type MoK\a
_diffrn_radiation_wavelength 0.71073
_diffrn_reflns_av_R_equivalents 0.0216
_diffrn_reflns_av_unetI/netI 0.0270
_diffrn_reflns_Laue_measured_fraction_full 1.000
_diffrn_reflns_Laue_measured_fraction_max 1.000
_diffrn_reflns_limit_h_max 15
_diffrn_reflns_limit_h_min -9
_diffrn_reflns_limit_k_max 15
_diffrn_reflns_limit_k_min -15
_diffrn_reflns_limit_l_max 7
_diffrn_reflns_limit_l_min -7
_diffrn_reflns_number 4961
_diffrn_reflns_point_group_measured_fraction_full 1.000
_diffrn_reflns_point_group_measured_fraction_max 1.000
_diffrn_reflns_theta_full 25.242
_diffrn_reflns_theta_max 27.473
_diffrn_reflns_theta_min 2.385
_exptl_absorpt_coefficient_mu 5.129
_exptl_absorpt_correction_T_max 0.7456
_exptl_absorpt_correction_T_min 0.6574
_exptl_absorpt_correction_type numerical
_exptl_crystal_colour colorless
_exptl_crystal_density_diffrn 3.260
_exptl_crystal_description block
_exptl_crystal_F_000 736
_exptl_crystal_size_max 0.114
_exptl_crystal_size_mid 0.095
_exptl_crystal_size_min 0.093
_refine_diff_density_max 1.341
_refine_diff_density_min -1.584
_refine_diff_density_rms 0.166
_refine_ls_abs_structure_details
; 
 Refined as an inversion twin. 
;
_refine_ls_abs_structure_Flack 0.01(6)
_refine_ls_extinction_coef 0.0060(5)
_refine_ls_extinction_expression Fc^*^=kFc[1+0.001xFc^2^\l^3^/sin(2\q)]^-1/4^
_refine_ls_extinction_method 'SHELXL-2016/6 (Sheldrick 2016)'
_refine_ls_goodness_of_fit_ref 0.983
_refine_ls_hydrogen_treatment undef
_refine_ls_matrix_type full
_refine_ls_number_parameters 125
_refine_ls_number_reflns 1843
_refine_ls_number_restraints 12
_refine_ls_restrained_S_all 1.017
_refine_ls_R_factor_all 0.0315
_refine_ls_R_factor_gt 0.0306
_refine_ls_shift/su_max 0.003
_refine_ls_shift/su_mean 0.000
_refine_ls_structure_factor_coef Fsqd
_refine_ls_weighting_details 'w=1/[\s^2^(Fo^2^)+10.0000P] where P=(Fo^2^+2Fc^2^)/3'
_refine_ls_weighting_scheme calc
_refine_ls_wR_factor_gt 0.0701
_refine_ls_wR_factor_ref 0.0707
_reflns_Friedel_coverage 0.678
_reflns_Friedel_fraction_full 1.000
_reflns_Friedel_fraction_max 1.000
_reflns_number_gt 1793
_reflns_number_total 1843
_reflns_threshold_expression 'I > 2\s(I)'
_cod_data_source_file c8dt01576g1.cif
_cod_data_source_block 1
_cod_depositor_comments 'Adding full bibliography for 7046714.cif.'
_cod_database_code 7046714
_shelx_shelxl_version_number 2016/6
_shelx_space_group_comment
; 
The symmetry employed for this shelxl refinement is uniquely defined 
by the following loop, which should always be used as a source of 
symmetry information in preference to the above space-group names. 
They are only intended as comments. 
;

loop_
_space_group_symop_operation_xyz
'x, y, z'
'-x, -y, z'
'x+1/2, -y+1/2, -z'
'-x+1/2, y+1/2, -z'

loop_
_atom_site_label
_atom_site_type_symbol
_atom_site_fract_x
_atom_site_fract_y
_atom_site_fract_z
_atom_site_U_iso_or_equiv
_atom_site_adp_type
_atom_site_occupancy
_atom_site_site_symmetry_order
_atom_site_calc_flag
_atom_site_refinement_flags_posn
_atom_site_refinement_flags_adp
_atom_site_refinement_flags_occupancy
K1 K 0.98495(16) 0.82622(15) -0.0072(4) 0.0239(4) Uani 1 1 d . . .
K2 K 0.82271(16) 0.50056(19) -0.0010(4) 0.0316(5) Uani 1 1 d . . .
Te1 Te 0.73418(4) 0.75205(5) 0.46302(8) 0.01833(17) Uani 1 1 d . . .
P1 P 0.99389(16) 0.62094(15) 0.4894(4) 0.0145(4) Uani 1 1 d . . .
P2 P 0.6238(2) 0.51117(18) 0.4926(4) 0.0247(5) Uani 1 1 d . . .
O1 O 0.7875(6) 0.7782(6) 0.1681(11) 0.0287(16) Uani 1 1 d . . .
O2 O 1.0150(6) 0.6267(5) 0.2272(12) 0.0237(14) Uani 1 1 d . . .
O3 O 0.6656(7) 0.6078(6) 0.3365(14) 0.0373(19) Uani 1 1 d . . .
O4 O 0.6256(6) 0.5342(6) 0.7553(12) 0.0276(15) Uani 1 1 d . . .
O5 O 0.8819(8) 0.6577(9) 0.5823(19) 0.063(3) Uani 1 1 d . U .
O6 O 0.8178(12) 0.9121(7) 0.6032(16) 0.077(4) Uani 1 1 d . . .
O7 O 0.5809(8) 0.8240(10) 0.3537(17) 0.068(3) Uani 1 1 d . . .
O8 O 0.500000 0.500000 0.392(2) 0.081(6) Uani 1 2 d S T P
O9 O 1.0341(9) 0.5023(10) 0.586(2) 0.016(3) Uani 0.5 1 d . U P

loop_
_atom_site_aniso_label
_atom_site_aniso_U_11
_atom_site_aniso_U_22
_atom_site_aniso_U_33
_atom_site_aniso_U_23
_atom_site_aniso_U_13
_atom_site_aniso_U_12
K1 0.0298(9) 0.0234(8) 0.0186(9) 0.0035(8) 0.0042(8) -0.0045(7)
K2 0.0215(9) 0.0533(13) 0.0202(10) 0.0045(10) 0.0001(8) 0.0054(8)
Te1 0.0156(2) 0.0235(3) 0.0159(3) 0.0004(3) 0.00118(16) 0.0051(2)
P1 0.0122(8) 0.0123(9) 0.0191(10) 0.0013(8) 0.0017(9) -0.0005(6)
P2 0.0407(13) 0.0174(10) 0.0159(11) 0.0008(9) 0.0011(10) -0.0035(9)
O1 0.030(4) 0.039(4) 0.017(3) 0.003(3) 0.007(3) -0.003(3)
O2 0.027(4) 0.021(3) 0.023(3) 0.002(3) 0.004(3) 0.005(3)
O3 0.062(5) 0.023(4) 0.027(4) 0.001(3) -0.001(4) -0.021(4)
O4 0.032(4) 0.032(4) 0.019(3) -0.005(3) -0.001(3) 0.004(3)
O5 0.050(4) 0.090(5) 0.048(4) 0.016(4) 0.008(3) 0.029(4)
O6 0.168(12) 0.032(4) 0.031(5) -0.009(4) 0.012(6) -0.044(6)
O7 0.053(6) 0.119(9) 0.032(5) -0.017(5) -0.015(4) 0.064(6)
O8 0.045(8) 0.174(18) 0.024(6) 0.000 0.000 -0.062(10)
O9 0.017(3) 0.016(3) 0.017(3) 0.0001(13) -0.0016(13) 0.0004(13)

loop_
_atom_type_symbol
_atom_type_description
_atom_type_scat_dispersion_real
_atom_type_scat_dispersion_imag
_atom_type_scat_source
K K 0.2009 0.2494 'International Tables Vol C Tables 4.2.6.8 and 6.1.1.4'
O O 0.0106 0.0060 'International Tables Vol C Tables 4.2.6.8 and 6.1.1.4'
P P 0.1023 0.0942 'International Tables Vol C Tables 4.2.6.8 and 6.1.1.4'
Te Te -0.5308 1.6751 'International Tables Vol C Tables 4.2.6.8 and 6.1.1.4'
H H 0.0000 0.0000 'International Tables Vol C Tables 4.2.6.8 and 6.1.1.4'

loop_
_geom_angle_atom_site_label_1
_geom_angle_atom_site_label_2
_geom_angle_atom_site_label_3
_geom_angle
_geom_angle_site_symmetry_1
_geom_angle_site_symmetry_3
O1 K1 O4 119.9(2) . 3_566
O1 K1 O2 75.5(2) . .
O4 K1 O2 103.0(2) 3_566 .
O1 K1 O7 117.6(2) . 3_565
O4 K1 O7 118.8(2) 3_566 3_565
O2 K1 O7 72.7(3) . 3_565
O1 K1 O3 162.5(2) . 3_565
O4 K1 O3 72.3(2) 3_566 3_565
O2 K1 O3 115.7(2) . 3_565
O7 K1 O3 58.0(2) 3_565 3_565
O1 K1 O8 118.22(16) . 3_565
O4 K1 O8 83.5(2) 3_566 3_565
O2 K1 O8 159.8(2) . 3_565
O7 K1 O8 87.3(3) 3_565 3_565
O3 K1 O8 47.54(15) 3_565 3_565
O1 K1 O6 75.6(3) . 1_554
O4 K1 O6 122.1(2) 3_566 1_554
O2 K1 O6 134.3(2) . 1_554
O7 K1 O6 90.6(3) 3_565 1_554
O3 K1 O6 87.3(3) 3_565 1_554
O8 K1 O6 46.7(2) 3_565 1_554
O1 K1 O4 68.9(2) . 4_656
O4 K1 O4 62.8(3) 3_566 4_656
O2 K1 O4 123.16(19) . 4_656
O7 K1 O4 164.0(3) 3_565 4_656
O3 K1 O4 111.05(19) 3_565 4_656
O8 K1 O4 76.9(2) 3_565 4_656
O6 K1 O4 76.6(2) 1_554 4_656
O1 K1 O5 77.2(2) . 1_554
O4 K1 O5 162.8(2) 3_566 1_554
O2 K1 O5 79.9(2) . 1_554
O7 K1 O5 45.4(2) 3_565 1_554
O3 K1 O5 91.1(2) 3_565 1_554
O8 K1 O5 88.5(2) 3_565 1_554
O6 K1 O5 59.6(2) 1_554 1_554
O4 K1 O5 129.9(2) 4_656 1_554
O1 K1 P2 141.92(16) . 3_565
O4 K1 P2 76.37(15) 3_566 3_565
O2 K1 P2 138.02(15) . 3_565
O7 K1 P2 71.5(2) 3_565 3_565
O3 K1 P2 23.13(14) 3_565 3_565
O8 K1 P2 24.41(6) 3_565 3_565
O6 K1 P2 67.1(2) 1_554 3_565
O4 K1 P2 94.42(13) 4_656 3_565
O5 K1 P2 90.14(19) 1_554 3_565
O1 K1 P2 94.94(16) . 4_655
O4 K1 P2 101.66(16) 3_566 4_655
O2 K1 P2 155.16(16) . 4_655
O7 K1 P2 92.6(3) 3_565 4_655
O3 K1 P2 69.30(15) 3_565 4_655
O8 K1 P2 24.28(6) 3_565 4_655
O6 K1 P2 22.95(18) 1_554 4_655
O4 K1 P2 71.88(13) 4_656 4_655
O5 K1 P2 75.61(18) 1_554 4_655
P2 K1 P2 46.99(8) 3_565 4_655
O1 K1 P1 98.72(16) . 1_554
O4 K1 P1 140.10(16) 3_566 1_554
O2 K1 P1 76.01(14) . 1_554
O7 K1 P1 21.86(18) 3_565 1_554
O3 K1 P1 72.63(15) 3_565 1_554
O8 K1 P1 86.71(19) 3_565 1_554
O6 K1 P1 74.30(18) 1_554 1_554
O4 K1 P1 150.46(14) 4_656 1_554
O5 K1 P1 23.58(16) 1_554 1_554
P2 K1 P1 78.90(6) 3_565 1_554
P2 K1 P1 83.07(6) 4_655 1_554
O4 K2 O2 154.6(2) 1_554 2_765
O4 K2 O9 97.2(3) 1_554 2_764
O2 K2 O9 86.4(3) 2_765 2_764
O4 K2 O3 72.4(2) 1_554 .
O2 K2 O3 113.8(2) 2_765 .
O9 K2 O3 153.2(3) 2_764 .
O4 K2 O6 86.1(3) 1_554 4_646
O2 K2 O6 81.8(3) 2_765 4_646
O9 K2 O6 158.0(3) 2_764 4_646
O3 K2 O6 48.1(2) . 4_646
O4 K2 O2 141.1(2) 1_554 .
O2 K2 O2 64.3(2) 2_765 .
O9 K2 O2 83.3(3) 2_764 .
O3 K2 O2 89.8(2) . .
O6 K2 O2 107.7(3) 4_646 .
O4 K2 O5 74.8(2) 1_554 1_554
O2 K2 O5 121.6(2) 2_765 1_554
O9 K2 O5 43.2(3) 2_764 1_554
O3 K2 O5 110.1(2) . 1_554
O6 K2 O5 155.5(3) 4_646 1_554
O2 K2 O5 79.7(2) . 1_554
O4 K2 O7 96.5(2) 1_554 4_645
O2 K2 O7 69.0(2) 2_765 4_645
O9 K2 O7 43.2(3) 2_764 4_645
O3 K2 O7 159.1(2) . 4_645
O6 K2 O7 114.9(2) 4_646 4_645
O2 K2 O7 109.1(2) . 4_645
O5 K2 O7 82.9(3) 1_554 4_645
O4 K2 O1 67.98(19) 1_554 4_645
O2 K2 O1 86.90(19) 2_765 4_645
O9 K2 O1 90.4(3) 2_764 4_645
O3 K2 O1 107.41(19) . 4_645
O6 K2 O1 70.6(2) 4_646 4_645
O2 K2 O1 150.77(19) . 4_645
O5 K2 O1 114.3(3) 1_554 4_645
O7 K2 O1 51.65(19) 4_645 4_645
O4 K2 O9 108.0(2) 1_554 1_554
O2 K2 O9 77.8(2) 2_765 1_554
O9 K2 O9 11.1(3) 2_764 1_554
O3 K2 O9 153.2(3) . 1_554
O6 K2 O9 156.7(3) 4_646 1_554
O2 K2 O9 73.3(2) . 1_554
O5 K2 O9 47.5(3) 1_554 1_554
O7 K2 O9 46.6(3) 4_645 1_554
O1 K2 O9 96.9(2) 4_645 1_554
O4 K2 P2 20.86(15) 1_554 1_554
O2 K2 P2 144.62(15) 2_765 1_554
O9 K2 P2 77.3(2) 2_764 1_554
O3 K2 P2 93.06(17) . 1_554
O6 K2 P2 102.1(3) 4_646 1_554
O2 K2 P2 141.99(14) . 1_554
O5 K2 P2 63.7(2) 1_554 1_554
O7 K2 P2 77.77(18) 4_645 1_554
O1 K2 P2 62.37(13) 4_645 1_554
O9 K2 P2 88.3(2) 1_554 1_554
O4 K2 P1 92.41(16) 1_554 1_554
O2 K2 P1 100.12(15) 2_765 1_554
O9 K2 P1 23.6(2) 2_764 1_554
O3 K2 P1 130.10(15) . 1_554
O6 K2 P1 178.0(2) 4_646 1_554
O2 K2 P1 72.71(13) . 1_554
O5 K2 P1 22.48(17) 1_554 1_554
O7 K2 P1 66.55(17) 4_645 1_554
O1 K2 P1 110.00(13) 4_645 1_554
O9 K2 P1 25.3(2) 1_554 1_554
P2 K2 P1 76.69(6) 1_554 1_554
O1 Te1 O3 89.1(3) . .
O1 Te1 O7 88.6(4) . .
O3 Te1 O7 84.9(4) . .
O1 Te1 O5 94.6(3) . .
O3 Te1 O5 88.6(4) . .
O7 Te1 O5 172.8(5) . .
O1 Te1 O6 90.0(3) . .
O3 Te1 O6 178.0(4) . .
O7 Te1 O6 96.9(5) . .
O5 Te1 O6 89.6(5) . .
O1 Te1 K1 74.6(2) . 3_465
O3 Te1 K1 44.8(2) . 3_465
O7 Te1 K1 43.8(3) . 3_465
O5 Te1 K1 131.1(3) . 3_465
O6 Te1 K1 136.7(3) . 3_465
O1 Te1 K2 49.0(2) . 4_655
O3 Te1 K2 111.1(2) . 4_655
O7 Te1 K2 50.3(4) . 4_655
O5 Te1 K2 135.8(3) . 4_655
O6 Te1 K2 69.7(3) . 4_655
K1 Te1 K2 69.81(4) 3_465 4_655
O2 P1 O5 118.4(5) . .
O2 P1 O7 115.1(4) . 3_566
O5 P1 O7 106.6(6) . 3_566
O2 P1 O9 108.5(5) . .
O5 P1 O9 114.8(6) . .
O7 P1 O9 90.1(6) 3_566 .
O2 P1 O9 113.8(5) . 2_765
O5 P1 O9 88.8(6) . 2_765
O7 P1 O9 111.2(6) 3_566 2_765
O9 P1 O9 29.2(7) . 2_765
O2 P1 K1 134.8(3) . 1_556
O5 P1 K1 61.4(5) . 1_556
O7 P1 K1 45.3(4) 3_566 1_556
O9 P1 K1 111.1(4) . 1_556
O9 P1 K1 111.5(4) 2_765 1_556
O2 P1 K2 147.7(3) . 1_556
O5 P1 K2 51.5(4) . 1_556
O7 P1 K2 96.8(3) 3_566 1_556
O9 P1 K2 64.3(4) . 1_556
O9 P1 K2 44.4(4) 2_765 1_556
K1 P1 K2 71.93(6) 1_556 1_556
O2 P1 K2 38.3(3) . 2_765
O5 P1 K2 151.3(4) . 2_765
O7 P1 K2 100.7(4) 3_566 2_765
O9 P1 K2 73.4(4) . 2_765
O9 P1 K2 89.7(4) 2_765 2_765
K1 P1 K2 144.05(7) 1_556 2_765
K2 P1 K2 134.07(5) 1_556 2_765
O2 P1 K2 129.6(3) . 2_766
O5 P1 K2 111.8(4) . 2_766
O7 P1 K2 50.3(5) 3_566 2_766
O9 P1 K2 41.1(4) . 2_766
O9 P1 K2 61.6(4) 2_765 2_766
K1 P1 K2 74.36(6) 1_556 2_766
K2 P1 K2 67.42(7) 1_556 2_766
K2 P1 K2 92.45(6) 2_765 2_766
O4 P2 O6 119.7(5) . 4_646
O4 P2 O3 113.6(4) . .
O6 P2 O3 105.5(5) 4_646 .
O4 P2 O8 111.9(5) . .
O6 P2 O8 104.1(6) 4_646 .
O3 P2 O8 100.0(5) . .
O4 P2 K2 41.4(3) . 1_556
O6 P2 K2 86.5(5) 4_646 1_556
O3 P2 K2 104.0(3) . 1_556
O8 P2 K2 150.1(5) . 1_556
O4 P2 K1 127.8(3) . 3_465
O6 P2 K1 112.6(4) 4_646 3_465
O3 P2 K1 48.4(3) . 3_465
O8 P2 K1 51.5(3) . 3_465
K2 P2 K1 148.82(8) 1_556 3_465
O4 P2 K1 145.5(3) . 4_645
O6 P2 K1 54.6(5) 4_646 4_645
O3 P2 K1 99.9(3) . 4_645
O8 P2 K1 51.2(3) . 4_645
K2 P2 K1 138.65(8) 1_556 4_645
K1 P2 K1 69.43(7) 3_465 4_645
O4 P2 K1 35.1(3) . 3_466
O6 P2 K1 151.9(4) 4_646 3_466
O3 P2 K1 99.2(3) . 3_466
O8 P2 K1 84.2(4) . 3_466
K2 P2 K1 74.61(6) 1_556 3_466
K1 P2 K1 93.78(7) 3_465 3_466
K1 P2 K1 133.74(7) 4_645 3_466
O4 P2 K1 52.5(3) . 4_646
O6 P2 K1 87.0(4) 4_646 4_646
O3 P2 K1 165.5(3) . 4_646
O8 P2 K1 83.8(4) . 4_646
K2 P2 K1 68.67(6) 1_556 4_646
K1 P2 K1 133.75(7) 3_465 4_646
K1 P2 K1 93.42(7) 4_645 4_646
K1 P2 K1 67.01(7) 3_466 4_646
Te1 O1 K1 134.6(3) . .
Te1 O1 K2 105.8(3) . 4_655
K1 O1 K2 94.4(2) . 4_655
P1 O2 K1 118.6(3) . .
P1 O2 K2 122.6(4) . 2_765
K1 O2 K2 111.5(2) . 2_765
P1 O2 K2 104.7(3) . .
K1 O2 K2 98.7(2) . .
K2 O2 K2 93.3(2) 2_765 .
P2 O3 Te1 126.1(5) . .
P2 O3 K1 108.5(4) . 3_465
Te1 O3 K1 105.6(3) . 3_465
P2 O3 K2 102.8(4) . .
Te1 O3 K2 109.8(3) . .
K1 O3 K2 101.4(2) 3_465 .
P2 O4 K2 117.7(4) . 1_556
P2 O4 K1 127.0(4) . 3_466
K2 O4 K1 111.5(2) 1_556 3_466
P2 O4 K1 105.8(3) . 4_646
K2 O4 K1 91.4(2) 1_556 4_646
K1 O4 K1 90.9(2) 3_466 4_646
P1 O5 Te1 140.0(6) . .
P1 O5 K2 106.0(5) . 1_556
Te1 O5 K2 111.3(4) . 1_556
P1 O5 K1 95.0(5) . 1_556
Te1 O5 K1 100.4(4) . 1_556
K2 O5 K1 87.6(3) 1_556 1_556
P2 O6 Te1 139.6(5) 4_656 .
P2 O6 K2 103.5(5) 4_656 4_656
Te1 O6 K2 107.9(4) . 4_656
P2 O6 K1 102.5(6) 4_656 1_556
Te1 O6 K1 103.0(4) . 1_556
K2 O6 K1 88.5(2) 4_656 1_556
P1 O7 Te1 128.0(5) 3_466 .
P1 O7 K1 112.8(5) 3_466 3_465
Te1 O7 K1 105.7(4) . 3_465
P1 O7 K2 107.8(6) 3_466 4_655
Te1 O7 K2 98.2(4) . 4_655
K1 O7 K2 99.8(3) 3_465 4_655
P2 O8 P2 139.1(9) . 2_665
P2 O8 K1 104.6(3) . 4_645
P2 O8 K1 104.0(3) 2_665 4_645
P2 O8 K1 104.0(3) . 3_465
P2 O8 K1 104.6(3) 2_665 3_465
K1 O8 K1 89.9(4) 4_645 3_465
O9 O9 P1 76.4(16) 2_765 .
O9 O9 P1 74.4(16) 2_765 2_765
P1 O9 P1 130.9(7) . 2_765
O9 O9 K2 126.7(3) 2_765 2_766
P1 O9 K2 117.1(6) . 2_766
P1 O9 K2 112.0(6) 2_765 2_766
O9 O9 K2 42.2(2) 2_765 1_556
P1 O9 K2 90.4(4) . 1_556
P1 O9 K2 93.5(5) 2_765 1_556
K2 O9 K2 84.9(3) 2_766 1_556

loop_
_geom_bond_atom_site_label_1
_geom_bond_atom_site_label_2
_geom_bond_distance
_geom_bond_site_symmetry_2
K1 O1 2.621(7) .
K1 O4 2.769(7) 3_566
K1 O2 2.779(6) .
K1 O7 2.888(11) 3_565
K1 O3 2.939(9) 3_565
K1 O8 3.008(9) 3_565
K1 O6 3.120(13) 1_554
K1 O4 3.180(7) 4_656
K1 O5 3.299(12) 1_554
K1 P2 3.727(3) 3_565
K1 P2 3.738(3) 4_655
K1 P1 3.744(3) 1_554
K2 O4 2.748(7) 1_554
K2 O2 2.787(7) 2_765
K2 O9 2.854(12) 2_764
K2 O3 2.954(9) .
K2 O6 2.971(12) 4_646
K2 O2 3.042(7) .
K2 O5 3.078(10) 1_554
K2 O7 3.125(13) 4_645
K2 O1 3.152(7) 4_645
K2 O9 3.407(11) 1_554
K2 P2 3.677(3) 1_554
K2 P1 3.780(3) 1_554
Te1 O1 1.779(6) .
Te1 O3 2.062(7) .
Te1 O7 2.121(8) .
Te1 O5 2.210(9) .
Te1 O6 2.325(8) .
P1 O2 1.473(7) .
P1 O5 1.504(9) .
P1 O7 1.512(9) 3_566
P1 O9 1.615(12) .
P1 O9 1.630(12) 2_765
P2 O4 1.479(7) .
P2 O6 1.493(9) 4_646
P2 O3 1.543(7) .
P2 O8 1.588(5) .
O9 O9 0.82(2) 2_765

loop_
_geom_torsion_atom_site_label_1
_geom_torsion_atom_site_label_2
_geom_torsion_atom_site_label_3
_geom_torsion_atom_site_label_4
_geom_torsion
_geom_torsion_site_symmetry_1
_geom_torsion_site_symmetry_4
O3 Te1 O1 K1 -127.6(5) . .
O7 Te1 O1 K1 147.5(5) . .
O5 Te1 O1 K1 -39.0(5) . .
O6 Te1 O1 K1 50.5(6) . .
K1 Te1 O1 K1 -170.5(5) 3_465 .
K2 Te1 O1 K1 113.1(5) 4_655 .
O3 Te1 O1 K2 119.3(3) . 4_655
O7 Te1 O1 K2 34.4(4) . 4_655
O5 Te1 O1 K2 -152.1(4) . 4_655
O6 Te1 O1 K2 -62.5(4) . 4_655
K1 Te1 O1 K2 76.4(2) 3_465 4_655
O5 P1 O2 K1 54.9(7) . .
O7 P1 O2 K1 -72.8(7) 3_566 .
O9 P1 O2 K1 -172.0(5) . .
O9 P1 O2 K1 157.1(5) 2_765 .
K1 P1 O2 K1 -21.8(6) 1_556 .
K2 P1 O2 K1 116.9(4) 1_556 .
K2 P1 O2 K1 -147.4(6) 2_765 .
K2 P1 O2 K1 -131.0(2) 2_766 .
O5 P1 O2 K2 -157.7(6) . 2_765
O7 P1 O2 K2 74.6(7) 3_566 2_765
O9 P1 O2 K2 -24.5(6) . 2_765
O9 P1 O2 K2 -55.4(6) 2_765 2_765
K1 P1 O2 K2 125.7(3) 1_556 2_765
K2 P1 O2 K2 -95.6(5) 1_556 2_765
K2 P1 O2 K2 16.5(6) 2_766 2_765
O5 P1 O2 K2 -53.8(6) . .
O7 P1 O2 K2 178.5(6) 3_566 .
O9 P1 O2 K2 79.3(5) . .
O9 P1 O2 K2 48.4(5) 2_765 .
K1 P1 O2 K2 -130.5(2) 1_556 .
K2 P1 O2 K2 8.2(6) 1_556 .
K2 P1 O2 K2 103.8(4) 2_765 .
K2 P1 O2 K2 120.3(2) 2_766 .
O4 P2 O3 Te1 6.1(8) . .
O6 P2 O3 Te1 -126.8(7) 4_646 .
O8 P2 O3 Te1 125.4(6) . .
K2 P2 O3 Te1 -36.6(6) 1_556 .
K1 P2 O3 Te1 126.6(8) 3_465 .
K1 P2 O3 Te1 177.4(5) 4_645 .
K1 P2 O3 Te1 39.7(6) 3_466 .
K1 P2 O3 Te1 21.4(19) 4_646 .
O4 P2 O3 K1 -120.4(4) . 3_465
O6 P2 O3 K1 106.7(6) 4_646 3_465
O8 P2 O3 K1 -1.2(5) . 3_465
K2 P2 O3 K1 -163.2(2) 1_556 3_465
K1 P2 O3 K1 50.8(3) 4_645 3_465
K1 P2 O3 K1 -86.8(3) 3_466 3_465
K1 P2 O3 K1 -105.2(13) 4_646 3_465
O4 P2 O3 K2 132.7(4) . .
O6 P2 O3 K2 -0.2(6) 4_646 .
O8 P2 O3 K2 -108.0(4) . .
K2 P2 O3 K2 90.0(2) 1_556 .
K1 P2 O3 K2 -106.9(4) 3_465 .
K1 P2 O3 K2 -56.0(3) 4_645 .
K1 P2 O3 K2 166.29(19) 3_466 .
K1 P2 O3 K2 148.0(12) 4_646 .
O6 P2 O4 K2 41.1(8) 4_646 1_556
O3 P2 O4 K2 -84.6(5) . 1_556
O8 P2 O4 K2 163.2(2) . 1_556
K1 P2 O4 K2 -139.3(2) 3_465 1_556
K1 P2 O4 K2 110.7(5) 4_645 1_556
K1 P2 O4 K2 -156.2(7) 3_466 1_556
K1 P2 O4 K2 100.2(4) 4_646 1_556
O6 P2 O4 K1 -162.7(7) 4_646 3_466
O3 P2 O4 K1 71.6(6) . 3_466
O8 P2 O4 K1 -40.6(5) . 3_466
K2 P2 O4 K1 156.2(7) 1_556 3_466
K1 P2 O4 K1 16.9(6) 3_465 3_466
K1 P2 O4 K1 -93.1(6) 4_645 3_466
K1 P2 O4 K1 -103.6(5) 4_646 3_466
O6 P2 O4 K1 -59.1(7) 4_646 4_646
O3 P2 O4 K1 175.2(4) . 4_646
O8 P2 O4 K1 63.0(3) . 4_646
K2 P2 O4 K1 -100.2(4) 1_556 4_646
K1 P2 O4 K1 120.5(2) 3_465 4_646
K1 P2 O4 K1 10.5(7) 4_645 4_646
K1 P2 O4 K1 103.6(5) 3_466 4_646
O2 P1 O5 Te1 -15.4(14) . .
O7 P1 O5 Te1 116.3(11) 3_566 .
O9 P1 O5 Te1 -145.7(10) . .
O9 P1 O5 Te1 -131.9(11) 2_765 .
K1 P1 O5 Te1 112.8(12) 1_556 .
K2 P1 O5 Te1 -158.3(14) 1_556 .
K2 P1 O5 Te1 -44.8(18) 2_765 .
K2 P1 O5 Te1 169.5(9) 2_766 .
O2 P1 O5 K2 142.9(4) . 1_556
O7 P1 O5 K2 -85.5(6) 3_566 1_556
O9 P1 O5 K2 12.6(7) . 1_556
O9 P1 O5 K2 26.4(6) 2_765 1_556
K1 P1 O5 K2 -89.0(4) 1_556 1_556
K2 P1 O5 K2 113.5(7) 2_765 1_556
K2 P1 O5 K2 -32.2(5) 2_766 1_556
O2 P1 O5 K1 -128.1(4) . 1_556
O7 P1 O5 K1 3.5(6) 3_566 1_556
O9 P1 O5 K1 101.5(6) . 1_556
O9 P1 O5 K1 115.3(5) 2_765 1_556
K2 P1 O5 K1 89.0(4) 1_556 1_556
K2 P1 O5 K1 -157.5(6) 2_765 1_556
K2 P1 O5 K1 56.7(4) 2_766 1_556
O4 P2 O8 P2 -11.6(3) . 2_665
O6 P2 O8 P2 119.0(4) 4_646 2_665
O3 P2 O8 P2 -132.2(3) . 2_665
K2 P2 O8 P2 10.9(2) 1_556 2_665
K1 P2 O8 P2 -133.3(3) 3_465 2_665
K1 P2 O8 P2 133.1(3) 4_645 2_665
K1 P2 O8 P2 -33.75(4) 3_466 2_665
K1 P2 O8 P2 33.67(4) 4_646 2_665
O4 P2 O8 K1 -144.8(4) . 4_645
O6 P2 O8 K1 -14.1(5) 4_646 4_645
O3 P2 O8 K1 94.7(4) . 4_645
K2 P2 O8 K1 -122.2(5) 1_556 4_645
K1 P2 O8 K1 93.6(5) 3_465 4_645
K1 P2 O8 K1 -166.9(3) 3_466 4_645
K1 P2 O8 K1 -99.4(2) 4_646 4_645
O4 P2 O8 K1 121.6(4) . 3_465
O6 P2 O8 K1 -107.8(4) 4_646 3_465
O3 P2 O8 K1 1.1(5) . 3_465
K2 P2 O8 K1 144.2(2) 1_556 3_465
K1 P2 O8 K1 -93.6(5) 4_645 3_465
K1 P2 O8 K1 99.5(2) 3_466 3_465
K1 P2 O8 K1 166.9(3) 4_646 3_465
O2 P1 O9 O9 -105.7(6) . 2_765
O5 P1 O9 O9 29.3(8) . 2_765
O7 P1 O9 O9 137.6(7) 3_566 2_765
K1 P1 O9 O9 96.5(6) 1_556 2_765
K2 P1 O9 O9 40.2(5) 1_556 2_765
K2 P1 O9 O9 -121.3(6) 2_765 2_765
K2 P1 O9 O9 124.6(7) 2_766 2_765
O2 P1 O9 P1 -50.9(10) . 2_765
O5 P1 O9 P1 84.1(11) . 2_765
O7 P1 O9 P1 -167.5(9) 3_566 2_765
O9 P1 O9 P1 54.8(11) 2_765 2_765
K1 P1 O9 P1 151.3(8) 1_556 2_765
K2 P1 O9 P1 95.0(9) 1_556 2_765
K2 P1 O9 P1 -66.4(8) 2_765 2_765
K2 P1 O9 P1 179.4(13) 2_766 2_765
O2 P1 O9 K2 129.7(5) . 2_766
O5 P1 O9 K2 -95.3(7) . 2_766
O7 P1 O9 K2 13.1(6) 3_566 2_766
O9 P1 O9 K2 -124.6(7) 2_765 2_766
K1 P1 O9 K2 -28.1(6) 1_556 2_766
K2 P1 O9 K2 -84.4(5) 1_556 2_766
K2 P1 O9 K2 114.1(5) 2_765 2_766
O2 P1 O9 K2 -145.9(3) . 1_556
O5 P1 O9 K2 -10.9(6) . 1_556
O7 P1 O9 K2 97.5(4) 3_566 1_556
O9 P1 O9 K2 -40.2(5) 2_765 1_556
K1 P1 O9 K2 56.3(3) 1_556 1_556
K2 P1 O9 K2 -161.4(3) 2_765 1_556
K2 P1 O9 K2 84.4(5) 2_766 1_556
